data_7229227
loop_
_publ_author_name
'Zhang, Peng'
'Rauber, Daniel'
'Huch, Volker'
'Kraus, Tobias'
'Hempelmann, Rolf'

_publ_section_title
;
 Lamellar Structures in Fluorinated Phosphonium Ionic Liquids: the Roles
 of Fluorination and Chain Length
;
_journal_name_full 'Phys. Chem. Chem. Phys.'
_journal_paper_doi 10.1039/C7CP04814A
_journal_year 2017
_chemical_formula_moiety 'C22 H31 F17 P, C2 N3'
_chemical_formula_sum 'C24 H31 F17 N3 P'
_chemical_formula_weight 715.49
_chemical_name_systematic 'tributyl(1H,1H,2H,2H-perfluorodecyl)phosphonium dicyanamide'
_space_group_crystal_system triclinic
_space_group_IT_number 2
_space_group_name_Hall '-P 1'
_space_group_name_H-M_alt 'P -1'
_symmetry_space_group_name_Hall '-P 1'
_symmetry_space_group_name_H-M 'P -1'
_atom_sites_solution_hydrogens geom
_audit_block_doi 10.5517/ccdc.csd.cc1mgjf1
_audit_creation_method SHELXL-2014/6
_audit_update_record
;
2016-09-09 deposited with the CCDC.
2017-09-21 downloaded from the CCDC.
;
_cell_angle_alpha 102.184(4)
_cell_angle_beta 97.398(4)
_cell_angle_gamma 94.832(5)
_cell_formula_units_Z 4
_cell_length_a 10.1936(7)
_cell_length_b 12.6081(10)
_cell_length_c 25.0746(17)
_cell_measurement_reflns_used 9990
_cell_measurement_temperature 142(2)
_cell_measurement_theta_max 26.30
_cell_measurement_theta_min 2.31
_cell_volume 3103.1(4)
_computing_cell_refinement 'Bruker SAINT'
_computing_data_collection 'Bruker APEX2'
_computing_data_reduction 'Bruker SAINT'
_computing_molecular_graphics 'Bruker SHELXTL'
_computing_publication_material 'Bruker SHELXTL'
_computing_structure_refinement 'SHELXL-2014/6 (Sheldrick, 2014)'
_computing_structure_solution 'SHELXS-97 (Sheldrick 2008)'
_diffrn_ambient_temperature 142(2)
_diffrn_measured_fraction_theta_full 0.976
_diffrn_measured_fraction_theta_max 0.949
_diffrn_measurement_device_type 'Bruker APEX-II CCD'
_diffrn_measurement_method '\f and \w scans'
_diffrn_radiation_type MoK\a
_diffrn_radiation_wavelength 0.71073
_diffrn_reflns_av_R_equivalents 0.0302
_diffrn_reflns_av_unetI/netI 0.0423
_diffrn_reflns_Laue_measured_fraction_full 0.976
_diffrn_reflns_Laue_measured_fraction_max 0.949
_diffrn_reflns_limit_h_max 12
_diffrn_reflns_limit_h_min -12
_diffrn_reflns_limit_k_max 14
_diffrn_reflns_limit_k_min -15
_diffrn_reflns_limit_l_max 29
_diffrn_reflns_limit_l_min -31
_diffrn_reflns_number 39865
_diffrn_reflns_point_group_measured_fraction_full 0.976
_diffrn_reflns_point_group_measured_fraction_max 0.949
_diffrn_reflns_theta_full 25.242
_diffrn_reflns_theta_max 26.722
_diffrn_reflns_theta_min 0.840
_exptl_absorpt_coefficient_mu 0.211
_exptl_absorpt_correction_T_max 0.7454
_exptl_absorpt_correction_T_min 0.6972
_exptl_absorpt_correction_type multi-scan
_exptl_absorpt_process_details 'SADABS 2014/5'
_exptl_crystal_colour colourless
_exptl_crystal_density_diffrn 1.531
_exptl_crystal_description plate
_exptl_crystal_F_000 1456
_exptl_crystal_recrystallization_method 'Re-crystallisation from solvent: Dichlormethane, heptane '
_exptl_crystal_size_max 0.559
_exptl_crystal_size_mid 0.407
_exptl_crystal_size_min 0.046
_refine_diff_density_max 0.929
_refine_diff_density_min -0.578
_refine_diff_density_rms 0.067
_refine_ls_extinction_method none
_refine_ls_goodness_of_fit_ref 1.032
_refine_ls_hydrogen_treatment constr
_refine_ls_matrix_type full
_refine_ls_number_parameters 897
_refine_ls_number_reflns 12493
_refine_ls_number_restraints 257
_refine_ls_restrained_S_all 1.031
_refine_ls_R_factor_all 0.0947
_refine_ls_R_factor_gt 0.0593
_refine_ls_shift/su_max 0.000
_refine_ls_shift/su_mean 0.000
_refine_ls_structure_factor_coef Fsqd
_refine_ls_weighting_details 'w=1/[\s^2^(Fo^2^)+(0.0738P)^2^+3.8539P] where P=(Fo^2^+2Fc^2^)/3'
_refine_ls_weighting_scheme calc
_refine_ls_wR_factor_gt 0.1470
_refine_ls_wR_factor_ref 0.1679
_reflns_Friedel_coverage 0.000
_reflns_number_gt 8587
_reflns_number_total 12493
_reflns_threshold_expression 'I > 2\s(I)'
_cod_data_source_file c7cp04814a2.cif
_cod_data_source_block sh3765a
_cod_database_code 7229227
_shelx_space_group_comment
; 
The symmetry employed for this shelxl refinement is uniquely defined 
by the following loop, which should always be used as a source of 
symmetry information in preference to the above space-group names. 
They are only intended as comments. 
;
_shelx_estimated_absorpt_t_min 0.891
_shelx_estimated_absorpt_t_max 0.990
_shelxl_version_number 2014/6

loop_
_space_group_symop_operation_xyz
'x, y, z'
'-x, -y, -z'

loop_
_atom_site_label
_atom_site_type_symbol
_atom_site_fract_x
_atom_site_fract_y
_atom_site_fract_z
_atom_site_U_iso_or_equiv
_atom_site_adp_type
_atom_site_occupancy
_atom_site_site_symmetry_order
_atom_site_calc_flag
_atom_site_refinement_flags_posn
_atom_site_refinement_flags_adp
_atom_site_refinement_flags_occupancy
_atom_site_disorder_assembly
_atom_site_disorder_group
P1 P 1.23322(7) 0.33554(6) 0.80514(3) 0.02399(18) Uani 1 1 d . . . . .
C1 C 1.2200(3) 0.3939(3) 0.74530(13) 0.0273(7) Uani 1 1 d . . . . .
H1A H 1.2912 0.4556 0.7515 0.033 Uiso 1 1 calc R U . . .
H1B H 1.2358 0.3381 0.7133 0.033 Uiso 1 1 calc R U . . .
C2 C 1.0858(3) 0.4352(3) 0.73085(12) 0.0273(7) Uani 1 1 d . . . . .
H2A H 1.0127 0.3761 0.7274 0.033 Uiso 1 1 calc R U . . .
H2B H 1.0731 0.4971 0.7607 0.033 Uiso 1 1 calc R U . . .
C3 C 1.0817(3) 0.4718(2) 0.67707(12) 0.0254(6) Uani 1 1 d . . . . .
C4 C 0.9489(3) 0.5125(2) 0.65761(12) 0.0251(6) Uani 1 1 d . . . . .
C5 C 0.9513(3) 0.5692(2) 0.60821(12) 0.0241(6) Uani 1 1 d . . . . .
C6 C 0.8123(3) 0.5673(2) 0.57436(12) 0.0237(6) Uani 1 1 d . . . . .
C7 C 0.8086(3) 0.6492(2) 0.53582(12) 0.0248(6) Uani 1 1 d . . . . .
C8 C 0.6855(3) 0.6254(2) 0.48980(12) 0.0253(6) Uani 1 1 d . . . . .
C9 C 0.6615(3) 0.7212(3) 0.46142(13) 0.0296(7) Uani 1 1 d . . . . .
C10 C 0.5595(3) 0.6928(3) 0.40830(14) 0.0402(8) Uani 1 1 d . . . . .
F1 F 1.10147(18) 0.38698(15) 0.63659(7) 0.0367(5) Uani 1 1 d . . . . .
F2 F 1.18059(17) 0.55281(15) 0.68071(8) 0.0354(4) Uani 1 1 d . . . . .
F3 F 0.85450(17) 0.42627(15) 0.64400(8) 0.0350(4) Uani 1 1 d . . . . .
F4 F 0.91625(18) 0.58439(15) 0.70033(7) 0.0363(4) Uani 1 1 d . . . . .
F5 F 1.02908(18) 0.52007(16) 0.57417(7) 0.0373(5) Uani 1 1 d . . . . .
F6 F 1.00393(18) 0.67338(14) 0.62817(8) 0.0359(4) Uani 1 1 d . . . . .
F7 F 0.77563(18) 0.46664(14) 0.54306(8) 0.0352(4) Uani 1 1 d . . . . .
F8 F 0.72446(17) 0.59067(15) 0.60921(7) 0.0342(4) Uani 1 1 d . . . . .
F9 F 0.91891(16) 0.64710(15) 0.51199(7) 0.0334(4) Uani 1 1 d . . . . .
F10 F 0.80855(18) 0.75014(14) 0.56698(7) 0.0343(4) Uani 1 1 d . . . . .
F11 F 0.70239(18) 0.53858(15) 0.45126(7) 0.0375(4) Uani 1 1 d . . . . .
F12 F 0.57644(16) 0.60208(15) 0.51182(7) 0.0332(4) Uani 1 1 d . . . . .
F13 F 0.77703(17) 0.76064(16) 0.44863(8) 0.0397(5) Uani 1 1 d . . . . .
F14 F 0.61727(19) 0.80108(15) 0.49656(8) 0.0386(5) Uani 1 1 d . . . . .
F15 F 0.6042(2) 0.6273(2) 0.36802(8) 0.0609(7) Uani 1 1 d . U . . .
F16 F 0.5380(2) 0.7846(2) 0.39180(10) 0.0649(7) Uani 1 1 d . U . . .
F17 F 0.44619(19) 0.6470(2) 0.41647(9) 0.0566(6) Uani 1 1 d . U . . .
C11 C 1.2085(3) 0.4366(3) 0.86414(13) 0.0290(7) Uani 1 1 d D . . . .
H11A H 1.2590 0.5068 0.8636 0.035 Uiso 1 1 calc R U . . .
H11B H 1.1129 0.4472 0.8610 0.035 Uiso 1 1 calc R U . . .
C12 C 1.2513(4) 0.4078(3) 0.91958(13) 0.0373(8) Uani 1 1 d D . . . .
H12A H 1.2112 0.3331 0.9187 0.045 Uiso 1 1 calc R U . . .
H12B H 1.3494 0.4089 0.9259 0.045 Uiso 1 1 calc R U . . .
C13 C 1.2086(5) 0.4878(3) 0.96664(15) 0.0521(10) Uani 1 1 d D . . . .
H13A H 1.1102 0.4817 0.9617 0.063 Uiso 1 1 calc R U . . .
H13B H 1.2417 0.5630 0.9650 0.063 Uiso 1 1 calc R U . . .
C14 C 1.2600(6) 0.4686(4) 1.02326(17) 0.0764(15) Uani 1 1 d D . . . .
H14A H 1.2312 0.3932 1.0246 0.115 Uiso 1 1 calc R U . . .
H14B H 1.2244 0.5190 1.0517 0.115 Uiso 1 1 calc R U . . .
H14C H 1.3575 0.4812 1.0299 0.115 Uiso 1 1 calc R U . . .
C15 C 1.1071(3) 0.2213(2) 0.79466(13) 0.0263(6) Uani 1 1 d D . . . .
H15A H 1.1066 0.1980 0.8300 0.032 Uiso 1 1 calc R U . . .
H15B H 1.0193 0.2460 0.7850 0.032 Uiso 1 1 calc R U . . .
C16 C 1.1232(3) 0.1219(3) 0.74985(13) 0.0297(7) Uani 1 1 d D . . . .
H16A H 1.1210 0.1434 0.7140 0.036 Uiso 1 1 calc R U . . .
H16B H 1.2107 0.0962 0.7589 0.036 Uiso 1 1 calc R U . . .
C17 C 1.0135(3) 0.0297(3) 0.74491(15) 0.0364(8) Uani 1 1 d D . . . .
H17A H 1.0097 0.0144 0.7818 0.044 Uiso 1 1 calc R U . . .
H17B H 0.9271 0.0537 0.7324 0.044 Uiso 1 1 calc R U . . .
C18 C 1.0322(4) -0.0748(3) 0.70522(17) 0.0465(9) Uani 1 1 d D . . . .
H18A H 1.0368 -0.0603 0.6686 0.070 Uiso 1 1 calc R U . . .
H18B H 0.9570 -0.1301 0.7030 0.070 Uiso 1 1 calc R U . . .
H18C H 1.1151 -0.1015 0.7185 0.070 Uiso 1 1 calc R U . . .
C19 C 1.3964(3) 0.2915(3) 0.81593(13) 0.0281(7) Uani 1 1 d . . . . .
H19A H 1.4555 0.3511 0.8425 0.034 Uiso 1 1 calc R U . . .
H19B H 1.3895 0.2280 0.8333 0.034 Uiso 1 1 calc R U . . .
C20 C 1.4629(3) 0.2596(3) 0.76445(13) 0.0309(7) Uani 1 1 d . . . . .
H20A H 1.4042 0.2011 0.7370 0.037 Uiso 1 1 calc R U . . .
H20B H 1.4753 0.3235 0.7477 0.037 Uiso 1 1 calc R U . . .
C21 C 1.5976(3) 0.2198(3) 0.77840(16) 0.0393(8) Uani 1 1 d . . . . .
H21A H 1.6523 0.2750 0.8089 0.047 Uiso 1 1 calc R U . . .
H21B H 1.5839 0.1513 0.7913 0.047 Uiso 1 1 calc R U . . .
C22 C 1.6721(4) 0.1994(4) 0.72936(18) 0.0556(11) Uani 1 1 d . . . . .
H22A H 1.6176 0.1458 0.6988 0.083 Uiso 1 1 calc R U . . .
H22B H 1.7561 0.1712 0.7397 0.083 Uiso 1 1 calc R U . . .
H22C H 1.6907 0.2680 0.7178 0.083 Uiso 1 1 calc R U . . .
P2A P 0.7371(2) 0.8875(2) 0.88127(10) 0.0361(5) Uani 0.707(4) 1 d . U P A 1
P2B P 0.7766(5) 0.9249(4) 0.8833(2) 0.0244(9) Uani 0.293(4) 1 d . U P A 2
C24 C 0.6125(4) 0.7746(4) 0.78211(17) 0.0560(11) Uani 1 1 d . . . . .
H24A H 0.5266 0.7617 0.7955 0.067 Uiso 1 1 calc R U . . .
H24B H 0.6702 0.7207 0.7927 0.067 Uiso 1 1 calc R U . . .
C25 C 0.5872(3) 0.7544(3) 0.71965(17) 0.0456(9) Uani 1 1 d . . . . .
C23 C 0.6765(5) 0.8866(4) 0.81043(16) 0.0563(11) Uani 1 1 d . . . . .
H23A H 0.6109 0.9399 0.8088 0.068 Uiso 1 1 calc R U . A 1
H23B H 0.7512 0.9076 0.7918 0.068 Uiso 1 1 calc R U . A 1
C26 C 0.4899(4) 0.8279(3) 0.69646(15) 0.0412(8) Uani 1 1 d . . . . .
C27 C 0.4352(3) 0.7882(3) 0.63409(15) 0.0380(8) Uani 1 1 d . . . . .
C28 C 0.3765(3) 0.8745(3) 0.60602(14) 0.0345(7) Uani 1 1 d . . . . .
C29 C 0.2843(3) 0.8254(3) 0.55043(14) 0.0329(7) Uani 1 1 d . . . . .
C30 C 0.2592(3) 0.9041(3) 0.51213(14) 0.0327(7) Uani 1 1 d . . . . .
C31 C 0.1414(4) 0.8629(3) 0.46551(17) 0.0465(9) Uani 1 1 d . . . . .
C32 C 0.1368(5) 0.9188(4) 0.41712(18) 0.0596(11) Uani 1 1 d . . . . .
F20 F 0.5554(3) 0.92838(18) 0.70429(9) 0.0587(6) Uani 1 1 d . . . . .
F21 F 0.3855(2) 0.8317(3) 0.72364(10) 0.0724(8) Uani 1 1 d . . . . .
F18 F 0.5379(3) 0.6504(2) 0.69826(11) 0.0742(8) Uani 1 1 d . . . . .
F19 F 0.7033(2) 0.7705(2) 0.70131(9) 0.0547(6) Uani 1 1 d . . . . .
F22 F 0.5333(2) 0.7505(2) 0.60800(8) 0.0546(6) Uani 1 1 d . . . . .
F23 F 0.3403(2) 0.70482(19) 0.62824(10) 0.0621(7) Uani 1 1 d . . . . .
F24 F 0.4784(2) 0.93932(18) 0.59639(9) 0.0517(6) Uani 1 1 d . . . . .
F25 F 0.3088(2) 0.9361(2) 0.64017(9) 0.0591(6) Uani 1 1 d . . . . .
F26 F 0.3380(2) 0.74067(16) 0.52345(8) 0.0501(6) Uani 1 1 d . . . . .
F27 F 0.16658(19) 0.7888(2) 0.56242(10) 0.0569(6) Uani 1 1 d . . . . .
F28 F 0.3695(2) 0.9207(2) 0.48984(9) 0.0561(6) Uani 1 1 d . . . . .
F29 F 0.2373(2) 1.00003(16) 0.54218(9) 0.0515(6) Uani 1 1 d . . . . .
F30 F 0.1353(3) 0.75582(19) 0.44690(11) 0.0795(9) Uani 1 1 d . . . . .
F31 F 0.0282(2) 0.8805(2) 0.48812(12) 0.0684(7) Uani 1 1 d . . . . .
F32 F 0.0224(3) 0.8885(3) 0.38473(14) 0.1086(13) Uani 1 1 d . U . . .
F33 F 0.1507(3) 1.0243(2) 0.43407(12) 0.0849(9) Uani 1 1 d . U . . .
F34 F 0.2298(4) 0.8896(4) 0.38810(12) 0.1235(14) Uani 1 1 d . U . . .
C33A C 0.7631(5) 1.0308(4) 0.9119(2) 0.0361(10) Uani 0.707(4) 1 d . U P A 1
H33A H 0.6751 1.0585 0.9124 0.043 Uiso 0.707(4) 1 calc R U P A 1
H33B H 0.8053 1.0410 0.9508 0.043 Uiso 0.707(4) 1 calc R U P A 1
C34A C 0.8492(5) 1.1005(4) 0.8834(2) 0.0330(9) Uani 0.707(4) 1 d . U P A 1
H34A H 0.9389 1.0757 0.8840 0.040 Uiso 0.707(4) 1 calc R U P A 1
H34B H 0.8087 1.0906 0.8443 0.040 Uiso 0.707(4) 1 calc R U P A 1
C35A C 0.8620(6) 1.2219(5) 0.9121(2) 0.0393(12) Uani 0.707(4) 1 d . U P A 1
H35A H 0.9086 1.2650 0.8899 0.047 Uiso 0.707(4) 1 calc R U P A 1
H35B H 0.7717 1.2449 0.9129 0.047 Uiso 0.707(4) 1 calc R U P A 1
C36A C 0.9368(10) 1.2487(8) 0.9708(3) 0.0483(19) Uani 0.707(4) 1 d . U P A 1
H36A H 0.9410 1.3272 0.9864 0.072 Uiso 0.707(4) 1 calc R U P A 1
H36B H 0.8902 1.2080 0.9933 0.072 Uiso 0.707(4) 1 calc R U P A 1
H36C H 1.0273 1.2281 0.9703 0.072 Uiso 0.707(4) 1 calc R U P A 1
C33B C 0.8767(12) 1.0558(10) 0.9032(5) 0.0376(16) Uani 0.293(4) 1 d . U P A 2
H33C H 0.9239 1.0636 0.9412 0.045 Uiso 0.293(4) 1 calc R U P A 2
H33D H 0.9451 1.0558 0.8786 0.045 Uiso 0.293(4) 1 calc R U P A 2
C34B C 0.8043(14) 1.1542(12) 0.9020(6) 0.0421(14) Uani 0.293(4) 1 d . U P A 2
H34C H 0.7701 1.1550 0.8633 0.050 Uiso 0.293(4) 1 calc R U P A 2
H34D H 0.7272 1.1505 0.9221 0.050 Uiso 0.293(4) 1 calc R U P A 2
C35B C 0.8949(17) 1.2568(14) 0.9280(7) 0.043(2) Uani 0.293(4) 1 d . U P A 2
H35C H 0.8435 1.3197 0.9268 0.052 Uiso 0.293(4) 1 calc R U P A 2
H35D H 0.9665 1.2626 0.9052 0.052 Uiso 0.293(4) 1 calc R U P A 2
C36B C 0.454(2) 0.7237(17) 0.9878(11) 0.085(7) Uani 0.293(4) 1 d . U P A 2
H36D H 0.3784 0.7329 1.0079 0.128 Uiso 0.293(4) 1 calc R U P A 2
H36E H 0.4281 0.6670 0.9538 0.128 Uiso 0.293(4) 1 calc R U P A 2
H36F H 0.5279 0.7021 1.0109 0.128 Uiso 0.293(4) 1 calc R U P A 2
C37A C 0.6303(6) 0.8163(5) 0.9195(3) 0.0472(11) Uani 0.707(4) 1 d . U P A 1
H37A H 0.6073 0.7396 0.8988 0.057 Uiso 0.707(4) 1 calc R U P A 1
H37B H 0.6826 0.8153 0.9555 0.057 Uiso 0.707(4) 1 calc R U P A 1
C38A C 0.5070(6) 0.8622(5) 0.9299(3) 0.0551(11) Uani 0.707(4) 1 d . U P A 1
H38A H 0.4561 0.8690 0.8946 0.066 Uiso 0.707(4) 1 calc R U P A 1
H38B H 0.5280 0.9361 0.9543 0.066 Uiso 0.707(4) 1 calc R U P A 1
C39A C 0.4215(6) 0.7875(6) 0.9576(3) 0.0546(12) Uani 0.707(4) 1 d . U P A 1
H39A H 0.3356 0.8175 0.9611 0.065 Uiso 0.707(4) 1 calc R U P A 1
H39B H 0.4017 0.7144 0.9323 0.065 Uiso 0.707(4) 1 calc R U P A 1
C40A C 0.4799(7) 0.7728(6) 1.0134(3) 0.0556(16) Uani 0.707(4) 1 d . U P A 1
H40A H 0.4171 0.7244 1.0263 0.083 Uiso 0.707(4) 1 calc R U P A 1
H40B H 0.5636 0.7404 1.0106 0.083 Uiso 0.707(4) 1 calc R U P A 1
H40C H 0.4972 0.8439 1.0395 0.083 Uiso 0.707(4) 1 calc R U P A 1
C37B C 0.6497(13) 0.9226(11) 0.9244(6) 0.0475(17) Uani 0.293(4) 1 d . U P A 2
H37C H 0.6777 0.9832 0.9573 0.057 Uiso 0.293(4) 1 calc R U P A 2
H37D H 0.5704 0.9431 0.9035 0.057 Uiso 0.293(4) 1 calc R U P A 2
C38B C 0.5983(15) 0.8204(13) 0.9470(7) 0.0513(15) Uani 0.293(4) 1 d . U P A 2
H38C H 0.5766 0.7575 0.9149 0.062 Uiso 0.293(4) 1 calc R U P A 2
H38D H 0.6747 0.8036 0.9713 0.062 Uiso 0.293(4) 1 calc R U P A 2
C39B C 0.4956(16) 0.8226(13) 0.9745(7) 0.0554(17) Uani 0.293(4) 1 d . U P A 2
H39C H 0.4196 0.8445 0.9521 0.067 Uiso 0.293(4) 1 calc R U P A 2
H39D H 0.5192 0.8795 1.0091 0.067 Uiso 0.293(4) 1 calc R U P A 2
C40B C 0.959(3) 1.266(3) 0.9868(10) 0.069(7) Uani 0.293(4) 1 d . U P A 2
H40D H 1.0157 1.3358 0.9999 0.104 Uiso 0.293(4) 1 calc R U P A 2
H40E H 0.8891 1.2631 1.0102 0.104 Uiso 0.293(4) 1 calc R U P A 2
H40F H 1.0124 1.2058 0.9885 0.104 Uiso 0.293(4) 1 calc R U P A 2
C41 C 0.8868(4) 0.8227(3) 0.88844(15) 0.0394(8) Uani 1 1 d . . . . .
H41A H 0.9405 0.8607 0.9242 0.047 Uiso 1 1 calc R U . A 1
H41B H 0.8605 0.7470 0.8914 0.047 Uiso 1 1 calc R U . A 1
C42 C 0.9786(4) 0.8163(3) 0.84462(15) 0.0428(8) Uani 1 1 d . . . . .
H42A H 0.9259 0.7853 0.8078 0.051 Uiso 1 1 calc R U . . .
H42B H 1.0183 0.8909 0.8448 0.051 Uiso 1 1 calc R U . . .
C43 C 1.0886(4) 0.7463(4) 0.8548(2) 0.0596(11) Uani 1 1 d . . . . .
H43A H 1.0483 0.6708 0.8523 0.072 Uiso 1 1 calc R U . . .
H43B H 1.1364 0.7745 0.8928 0.072 Uiso 1 1 calc R U . . .
C44 C 1.1884(4) 0.7435(4) 0.8146(2) 0.0665(13) Uani 1 1 d . . . . .
H44A H 1.1435 0.7094 0.7772 0.100 Uiso 1 1 calc R U . . .
H44B H 1.2600 0.7011 0.8249 0.100 Uiso 1 1 calc R U . . .
H44C H 1.2262 0.8182 0.8157 0.100 Uiso 1 1 calc R U . . .
N1 N 0.2244(3) 0.0745(3) 0.88518(15) 0.0535(9) Uani 1 1 d . . . . .
N2 N 0.4210(4) 0.0284(3) 0.84240(16) 0.0606(10) Uani 1 1 d . . . . .
N3 N 0.1584(4) 0.0172(4) 0.96600(16) 0.0868(15) Uani 1 1 d . . . . .
C45 C 0.3311(4) 0.0467(3) 0.86432(16) 0.0428(9) Uani 1 1 d . . . . .
C46 C 0.1962(4) 0.0425(3) 0.92857(16) 0.0465(9) Uani 1 1 d . . . . .
N4 N 0.7307(3) 0.5654(3) 0.83113(19) 0.0645(11) Uani 1 1 d . . . . .
N5 N 0.4913(3) 0.5464(3) 0.83364(17) 0.0575(10) Uani 1 1 d . . . . .
N6 N 0.8833(3) 0.4260(3) 0.82294(15) 0.0533(9) Uani 1 1 d . . . . .
C47 C 0.6031(4) 0.5481(3) 0.83193(17) 0.0420(9) Uani 1 1 d . . . . .
C48 C 0.8070(3) 0.4871(3) 0.82604(15) 0.0374(8) Uani 1 1 d . . . . .

loop_
_atom_site_aniso_label
_atom_site_aniso_U_11
_atom_site_aniso_U_22
_atom_site_aniso_U_33
_atom_site_aniso_U_23
_atom_site_aniso_U_13
_atom_site_aniso_U_12
P1 0.0216(4) 0.0243(4) 0.0285(4) 0.0103(3) 0.0035(3) 0.0058(3)
C1 0.0235(15) 0.0305(17) 0.0328(17) 0.0148(14) 0.0069(13) 0.0077(13)
C2 0.0281(16) 0.0292(17) 0.0294(16) 0.0126(14) 0.0078(13) 0.0101(13)
C3 0.0238(15) 0.0268(16) 0.0274(15) 0.0071(13) 0.0065(12) 0.0073(13)
C4 0.0247(15) 0.0246(16) 0.0274(16) 0.0060(13) 0.0060(12) 0.0068(13)
C5 0.0236(15) 0.0221(16) 0.0271(15) 0.0059(13) 0.0043(12) 0.0039(12)
C6 0.0223(14) 0.0208(15) 0.0281(16) 0.0048(13) 0.0044(12) 0.0037(12)
C7 0.0215(14) 0.0242(16) 0.0286(16) 0.0066(13) 0.0030(12) 0.0016(12)
C8 0.0218(15) 0.0272(16) 0.0265(16) 0.0059(13) 0.0041(12) 0.0007(12)
C9 0.0230(15) 0.0347(18) 0.0333(17) 0.0130(15) 0.0039(13) 0.0036(13)
C10 0.0283(17) 0.060(2) 0.0353(19) 0.0200(18) 0.0022(14) 0.0040(17)
F1 0.0432(11) 0.0378(11) 0.0312(10) 0.0047(9) 0.0063(8) 0.0225(9)
F2 0.0253(9) 0.0403(11) 0.0450(11) 0.0232(9) 0.0008(8) 0.0006(8)
F3 0.0275(9) 0.0341(10) 0.0461(11) 0.0204(9) -0.0003(8) -0.0008(8)
F4 0.0427(11) 0.0421(11) 0.0297(10) 0.0101(9) 0.0104(8) 0.0234(9)
F5 0.0340(10) 0.0531(12) 0.0336(10) 0.0172(9) 0.0138(8) 0.0235(9)
F6 0.0370(10) 0.0271(10) 0.0407(11) 0.0135(9) -0.0083(8) -0.0052(8)
F7 0.0399(10) 0.0210(9) 0.0403(11) 0.0056(8) -0.0058(8) 0.0007(8)
F8 0.0278(9) 0.0460(11) 0.0376(10) 0.0195(9) 0.0126(8) 0.0159(8)
F9 0.0215(9) 0.0453(11) 0.0377(10) 0.0187(9) 0.0053(7) 0.0028(8)
F10 0.0449(11) 0.0198(9) 0.0348(10) 0.0050(8) -0.0053(8) 0.0044(8)
F11 0.0411(11) 0.0344(11) 0.0313(10) -0.0019(9) -0.0018(8) 0.0077(9)
F12 0.0239(9) 0.0391(11) 0.0387(10) 0.0161(9) 0.0042(8) -0.0016(8)
F13 0.0248(9) 0.0518(12) 0.0493(12) 0.0293(10) 0.0048(8) -0.0017(9)
F14 0.0390(11) 0.0360(11) 0.0452(11) 0.0151(9) 0.0051(9) 0.0150(9)
F15 0.0531(14) 0.0986(19) 0.0302(11) 0.0115(12) 0.0020(10) 0.0175(13)
F16 0.0602(15) 0.0780(17) 0.0629(15) 0.0438(14) -0.0139(12) 0.0093(13)
F17 0.0291(11) 0.0923(18) 0.0472(13) 0.0259(13) -0.0045(9) -0.0100(11)
C11 0.0270(16) 0.0262(16) 0.0355(17) 0.0082(14) 0.0065(13) 0.0070(13)
C12 0.0428(19) 0.039(2) 0.0298(17) 0.0071(15) 0.0029(15) 0.0073(16)
C13 0.073(3) 0.048(2) 0.035(2) 0.0047(18) 0.0123(19) 0.014(2)
C14 0.116(4) 0.078(3) 0.036(2) 0.009(2) 0.010(3) 0.027(3)
C15 0.0234(15) 0.0251(16) 0.0322(16) 0.0110(13) 0.0033(12) 0.0028(12)
C16 0.0281(16) 0.0343(18) 0.0270(16) 0.0085(14) 0.0031(13) 0.0022(13)
C17 0.0304(17) 0.0343(19) 0.044(2) 0.0070(16) 0.0066(15) 0.0033(14)
C18 0.047(2) 0.033(2) 0.056(2) 0.0022(18) 0.0112(18) 0.0018(17)
C19 0.0232(15) 0.0279(17) 0.0356(17) 0.0119(14) 0.0018(13) 0.0080(13)
C20 0.0244(16) 0.0328(18) 0.0374(18) 0.0097(15) 0.0056(13) 0.0081(13)
C21 0.0243(16) 0.040(2) 0.056(2) 0.0144(18) 0.0054(15) 0.0100(15)
C22 0.0304(19) 0.069(3) 0.069(3) 0.010(2) 0.0144(18) 0.0214(19)
P2A 0.0385(11) 0.0383(13) 0.0268(8) 0.0021(9) 0.0074(8) -0.0114(8)
P2B 0.024(2) 0.026(2) 0.0205(15) 0.0032(18) -0.0057(16) 0.0067(16)
C24 0.040(2) 0.084(3) 0.050(2) 0.030(2) 0.0019(18) 0.006(2)
C25 0.0284(18) 0.049(2) 0.060(2) 0.023(2) -0.0051(17) -0.0033(16)
C23 0.072(3) 0.065(3) 0.037(2) 0.011(2) 0.007(2) 0.038(2)
C26 0.044(2) 0.044(2) 0.0363(19) 0.0084(17) 0.0108(16) 0.0018(17)
C27 0.0277(17) 0.043(2) 0.043(2) 0.0108(17) 0.0049(15) 0.0015(15)
C28 0.0381(18) 0.0318(18) 0.0331(18) 0.0040(15) 0.0106(15) 0.0021(15)
C29 0.0229(16) 0.0310(18) 0.0439(19) 0.0071(15) 0.0063(14) 0.0001(13)
C30 0.0298(17) 0.0322(18) 0.0355(18) 0.0048(15) 0.0088(14) 0.0018(14)
C31 0.045(2) 0.032(2) 0.058(2) 0.0102(18) -0.0102(18) 0.0052(16)
C32 0.068(3) 0.061(3) 0.048(2) 0.013(2) -0.002(2) 0.012(2)
F20 0.0811(17) 0.0419(13) 0.0446(13) 0.0049(11) -0.0130(12) 0.0057(12)
F21 0.0537(14) 0.132(2) 0.0508(14) 0.0402(15) 0.0233(11) 0.0452(15)
F18 0.0769(18) 0.0546(16) 0.0830(19) 0.0241(14) -0.0279(15) 0.0003(13)
F19 0.0445(13) 0.0710(16) 0.0460(13) 0.0049(12) 0.0038(10) 0.0179(11)
F22 0.0522(13) 0.0723(16) 0.0386(12) 0.0036(11) 0.0057(10) 0.0277(12)
F23 0.0560(14) 0.0539(14) 0.0714(16) 0.0315(13) -0.0226(12) -0.0157(11)
F24 0.0474(12) 0.0514(13) 0.0514(13) 0.0185(11) -0.0082(10) -0.0173(10)
F25 0.0723(16) 0.0687(16) 0.0400(12) 0.0054(11) 0.0120(11) 0.0415(13)
F26 0.0612(14) 0.0372(12) 0.0433(12) -0.0050(10) -0.0094(10) 0.0203(10)
F27 0.0292(11) 0.0725(16) 0.0755(16) 0.0433(14) -0.0013(10) -0.0114(10)
F28 0.0360(11) 0.0868(17) 0.0548(14) 0.0351(13) 0.0126(10) 0.0023(11)
F29 0.0703(15) 0.0313(11) 0.0496(13) 0.0042(10) -0.0003(11) 0.0127(10)
F30 0.112(2) 0.0354(13) 0.0695(17) -0.0049(12) -0.0398(16) 0.0106(14)
F31 0.0327(12) 0.0837(18) 0.0940(19) 0.0402(16) -0.0021(12) 0.0035(12)
F32 0.122(3) 0.084(2) 0.100(2) 0.0409(19) -0.070(2) -0.0160(19)
F33 0.124(3) 0.0527(17) 0.0746(18) 0.0311(15) -0.0159(17) -0.0054(16)
F34 0.135(3) 0.205(4) 0.0493(17) 0.042(2) 0.0324(19) 0.062(3)
C33A 0.037(2) 0.040(2) 0.033(2) 0.0112(18) 0.0086(18) 0.0021(18)
C34A 0.031(2) 0.037(2) 0.034(2) 0.0139(18) 0.0085(17) 0.0043(17)
C35A 0.036(3) 0.041(3) 0.043(3) 0.014(2) 0.008(2) 0.002(2)
C36A 0.048(4) 0.047(4) 0.048(4) 0.010(3) 0.005(3) 0.002(3)
C33B 0.036(3) 0.040(3) 0.036(3) 0.009(3) 0.003(3) 0.004(3)
C34B 0.040(3) 0.042(3) 0.042(3) 0.009(3) 0.000(2) 0.004(2)
C35B 0.040(4) 0.043(4) 0.045(4) 0.007(3) 0.003(3) 0.003(3)
C36B 0.079(14) 0.072(9) 0.123(19) 0.027(10) 0.065(15) 0.020(8)
C37A 0.046(2) 0.049(2) 0.047(3) 0.012(2) 0.009(2) 0.000(2)
C38A 0.048(2) 0.061(2) 0.057(2) 0.019(2) 0.005(2) 0.002(2)
C39A 0.046(3) 0.062(3) 0.055(3) 0.014(2) 0.012(2) -0.004(2)
C40A 0.040(3) 0.062(4) 0.061(4) 0.006(3) 0.008(3) 0.004(3)
C37B 0.043(3) 0.053(3) 0.049(3) 0.017(3) 0.005(3) 0.003(3)
C38B 0.044(3) 0.056(3) 0.055(3) 0.017(3) 0.004(3) 0.001(3)
C39B 0.047(3) 0.063(3) 0.055(3) 0.013(3) 0.007(3) 0.001(3)
C40B 0.059(12) 0.092(17) 0.049(8) 0.017(8) -0.009(7) -0.015(10)
C41 0.046(2) 0.0321(19) 0.042(2) 0.0120(16) 0.0066(16) 0.0055(16)
C42 0.044(2) 0.039(2) 0.043(2) 0.0029(17) 0.0100(17) 0.0005(17)
C43 0.052(2) 0.047(2) 0.080(3) 0.010(2) 0.014(2) 0.012(2)
C44 0.050(2) 0.050(3) 0.093(4) -0.005(2) 0.022(2) 0.007(2)
N1 0.0392(18) 0.065(2) 0.069(2) 0.0412(19) 0.0045(16) 0.0166(16)
N2 0.057(2) 0.056(2) 0.082(3) 0.035(2) 0.020(2) 0.0181(18)
N3 0.085(3) 0.145(4) 0.041(2) 0.034(3) 0.008(2) 0.042(3)
C45 0.042(2) 0.034(2) 0.057(2) 0.0265(18) -0.0033(18) 0.0040(16)
C46 0.041(2) 0.055(2) 0.037(2) 0.0037(19) -0.0127(17) 0.0149(18)
N4 0.0293(17) 0.043(2) 0.126(3) 0.029(2) 0.0163(19) 0.0014(15)
N5 0.0335(18) 0.0360(18) 0.102(3) 0.0115(19) 0.0138(18) 0.0043(14)
N6 0.0313(16) 0.059(2) 0.079(2) 0.0285(19) 0.0181(16) 0.0113(16)
C47 0.038(2) 0.0249(18) 0.062(2) 0.0078(17) 0.0066(17) 0.0002(15)
C48 0.0277(17) 0.040(2) 0.045(2) 0.0144(17) 0.0064(15) -0.0040(16)

loop_
_atom_type_symbol
_atom_type_description
_atom_type_scat_dispersion_real
_atom_type_scat_dispersion_imag
_atom_type_scat_source
C C 0.0033 0.0016 'International Tables Vol C Tables 4.2.6.8 and 6.1.1.4'
H H 0.0000 0.0000 'International Tables Vol C Tables 4.2.6.8 and 6.1.1.4'
N N 0.0061 0.0033 'International Tables Vol C Tables 4.2.6.8 and 6.1.1.4'
F F 0.0171 0.0103 'International Tables Vol C Tables 4.2.6.8 and 6.1.1.4'
P P 0.1023 0.0942 'International Tables Vol C Tables 4.2.6.8 and 6.1.1.4'

loop_
_geom_angle_atom_site_label_1
_geom_angle_atom_site_label_2
_geom_angle_atom_site_label_3
_geom_angle
C11 P1 C15 108.67(15)
C11 P1 C1 109.27(14)
C15 P1 C1 109.79(15)
C11 P1 C19 110.30(15)
C15 P1 C19 110.11(14)
C1 P1 C19 108.69(14)
C2 C1 P1 114.7(2)
C2 C1 H1A 108.6
P1 C1 H1A 108.6
C2 C1 H1B 108.6
P1 C1 H1B 108.6
H1A C1 H1B 107.6
C3 C2 C1 109.8(2)
C3 C2 H2A 109.7
C1 C2 H2A 109.7
C3 C2 H2B 109.7
C1 C2 H2B 109.7
H2A C2 H2B 108.2
F2 C3 F1 107.1(2)
F2 C3 C2 110.9(2)
F1 C3 C2 109.3(2)
F2 C3 C4 107.8(2)
F1 C3 C4 107.2(2)
C2 C3 C4 114.3(2)
F3 C4 F4 108.0(2)
F3 C4 C3 107.8(2)
F4 C4 C3 108.3(2)
F3 C4 C5 109.6(2)
F4 C4 C5 108.1(2)
C3 C4 C5 114.9(2)
F5 C5 F6 108.5(2)
F5 C5 C6 108.1(2)
F6 C5 C6 108.8(2)
F5 C5 C4 109.2(2)
F6 C5 C4 108.1(2)
C6 C5 C4 114.0(2)
F8 C6 F7 108.8(2)
F8 C6 C5 108.9(2)
F7 C6 C5 108.5(2)
F8 C6 C7 108.6(2)
F7 C6 C7 108.1(2)
C5 C6 C7 113.8(2)
F9 C7 F10 108.4(2)
F9 C7 C8 108.6(2)
F10 C7 C8 108.5(2)
F9 C7 C6 108.8(2)
F10 C7 C6 108.3(2)
C8 C7 C6 114.2(2)
F11 C8 F12 109.0(2)
F11 C8 C9 108.3(2)
F12 C8 C9 107.9(2)
F11 C8 C7 108.4(2)
F12 C8 C7 108.9(2)
C9 C8 C7 114.2(2)
F14 C9 F13 108.5(3)
F14 C9 C10 107.0(2)
F13 C9 C10 107.5(2)
F14 C9 C8 109.1(2)
F13 C9 C8 109.3(2)
C10 C9 C8 115.3(3)
F17 C10 F15 109.1(3)
F17 C10 F16 108.5(3)
F15 C10 F16 107.4(3)
F17 C10 C9 111.4(3)
F15 C10 C9 111.5(3)
F16 C10 C9 108.8(3)
C12 C11 P1 114.3(2)
C12 C11 H11A 108.7
P1 C11 H11A 108.7
C12 C11 H11B 108.7
P1 C11 H11B 108.7
H11A C11 H11B 107.6
C13 C12 C11 111.2(3)
C13 C12 H12A 109.4
C11 C12 H12A 109.4
C13 C12 H12B 109.4
C11 C12 H12B 109.4
H12A C12 H12B 108.0
C12 C13 C14 113.1(3)
C12 C13 H13A 109.0
C14 C13 H13A 109.0
C12 C13 H13B 109.0
C14 C13 H13B 109.0
H13A C13 H13B 107.8
C13 C14 H14A 109.5
C13 C14 H14B 109.5
H14A C14 H14B 109.5
C13 C14 H14C 109.5
H14A C14 H14C 109.5
H14B C14 H14C 109.5
C16 C15 P1 115.4(2)
C16 C15 H15A 108.4
P1 C15 H15A 108.4
C16 C15 H15B 108.4
P1 C15 H15B 108.4
H15A C15 H15B 107.5
C17 C16 C15 111.3(3)
C17 C16 H16A 109.4
C15 C16 H16A 109.4
C17 C16 H16B 109.4
C15 C16 H16B 109.4
H16A C16 H16B 108.0
C18 C17 C16 113.5(3)
C18 C17 H17A 108.9
C16 C17 H17A 108.9
C18 C17 H17B 108.9
C16 C17 H17B 108.9
H17A C17 H17B 107.7
C17 C18 H18A 109.5
C17 C18 H18B 109.5
H18A C18 H18B 109.5
C17 C18 H18C 109.5
H18A C18 H18C 109.5
H18B C18 H18C 109.5
C20 C19 P1 116.1(2)
C20 C19 H19A 108.3
P1 C19 H19A 108.3
C20 C19 H19B 108.3
P1 C19 H19B 108.3
H19A C19 H19B 107.4
C21 C20 C19 111.3(3)
C21 C20 H20A 109.4
C19 C20 H20A 109.4
C21 C20 H20B 109.4
C19 C20 H20B 109.4
H20A C20 H20B 108.0
C22 C21 C20 112.2(3)
C22 C21 H21A 109.2
C20 C21 H21A 109.2
C22 C21 H21B 109.2
C20 C21 H21B 109.2
H21A C21 H21B 107.9
C21 C22 H22A 109.5
C21 C22 H22B 109.5
H22A C22 H22B 109.5
C21 C22 H22C 109.5
H22A C22 H22C 109.5
H22B C22 H22C 109.5
C33A P2A C41 112.7(2)
C33A P2A C23 101.7(2)
C41 P2A C23 112.5(2)
C33A P2A C37A 110.1(3)
C41 P2A C37A 101.9(2)
C23 P2A C37A 118.4(3)
C37B P2B C41 113.7(5)
C37B P2B C33B 109.8(7)
C41 P2B C33B 107.3(5)
C37B P2B C23 101.6(5)
C41 P2B C23 107.4(3)
C33B P2B C23 117.1(5)
C23 C24 C25 114.4(3)
C23 C24 H24A 108.7
C25 C24 H24A 108.7
C23 C24 H24B 108.7
C25 C24 H24B 108.7
H24A C24 H24B 107.6
F18 C25 F19 107.2(3)
F18 C25 C24 109.7(3)
F19 C25 C24 108.9(3)
F18 C25 C26 107.9(3)
F19 C25 C26 108.2(3)
C24 C25 C26 114.7(3)
C24 C23 P2A 108.9(3)
C24 C23 P2B 124.8(3)
C24 C23 H23A 109.9
P2A C23 H23A 109.9
C24 C23 H23B 109.9
P2A C23 H23B 109.9
H23A C23 H23B 108.3
F21 C26 F20 110.2(3)
F21 C26 C27 107.3(3)
F20 C26 C27 107.8(3)
F21 C26 C25 108.9(3)
F20 C26 C25 107.9(3)
C27 C26 C25 114.6(3)
F22 C27 F23 107.8(3)
F22 C27 C28 108.5(3)
F23 C27 C28 108.4(3)
F22 C27 C26 108.4(3)
F23 C27 C26 107.9(3)
C28 C27 C26 115.6(3)
F25 C28 F24 108.0(3)
F25 C28 C27 109.4(3)
F24 C28 C27 108.0(3)
F25 C28 C29 109.2(3)
F24 C28 C29 108.4(3)
C27 C28 C29 113.8(3)
F26 C29 F27 108.8(3)
F26 C29 C30 108.4(3)
F27 C29 C30 108.2(2)
F26 C29 C28 108.2(3)
F27 C29 C28 107.3(3)
C30 C29 C28 115.7(3)
F29 C30 F28 107.7(3)
F29 C30 C31 108.9(3)
F28 C30 C31 108.8(3)
F29 C30 C29 108.9(3)
F28 C30 C29 108.4(3)
C31 C30 C29 113.9(3)
F30 C31 F31 106.2(3)
F30 C31 C32 109.4(4)
F31 C31 C32 107.2(3)
F30 C31 C30 110.6(3)
F31 C31 C30 107.0(3)
C32 C31 C30 116.0(3)
F33 C32 F34 109.7(5)
F33 C32 F32 108.5(4)
F34 C32 F32 107.5(4)
F33 C32 C31 111.1(4)
F34 C32 C31 110.1(4)
F32 C32 C31 109.8(4)
C34A C33A P2A 115.5(3)
C34A C33A H33A 108.4
P2A C33A H33A 108.4
C34A C33A H33B 108.4
P2A C33A H33B 108.4
H33A C33A H33B 107.5
C35A C34A C33A 111.2(4)
C35A C34A H34A 109.4
C33A C34A H34A 109.4
C35A C34A H34B 109.4
C33A C34A H34B 109.4
H34A C34A H34B 108.0
C36A C35A C34A 114.0(5)
C36A C35A H35A 108.7
C34A C35A H35A 108.7
C36A C35A H35B 108.7
C34A C35A H35B 108.7
H35A C35A H35B 107.6
C35A C36A H36A 109.5
C35A C36A H36B 109.5
H36A C36A H36B 109.5
C35A C36A H36C 109.5
H36A C36A H36C 109.5
H36B C36A H36C 109.5
C34B C33B P2B 116.5(9)
C34B C33B H33C 108.2
P2B C33B H33C 108.2
C34B C33B H33D 108.2
P2B C33B H33D 108.2
H33C C33B H33D 107.3
C35B C34B C33B 110.6(13)
C35B C34B H34C 109.5
C33B C34B H34C 109.5
C35B C34B H34D 109.5
C33B C34B H34D 109.5
H34C C34B H34D 108.1
C34B C35B C40B 115.9(17)
C34B C35B H35C 108.3
C40B C35B H35C 108.3
C34B C35B H35D 108.3
C40B C35B H35D 108.3
H35C C35B H35D 107.4
C39B C36B H36D 109.5
C39B C36B H36E 109.5
H36D C36B H36E 109.5
C39B C36B H36F 109.5
H36D C36B H36F 109.5
H36E C36B H36F 109.5
C38A C37A P2A 116.1(4)
C38A C37A H37A 108.3
P2A C37A H37A 108.3
C38A C37A H37B 108.3
P2A C37A H37B 108.3
H37A C37A H37B 107.4
C37A C38A C39A 110.2(5)
C37A C38A H38A 109.6
C39A C38A H38A 109.6
C37A C38A H38B 109.6
C39A C38A H38B 109.6
H38A C38A H38B 108.1
C40A C39A C38A 117.2(6)
C40A C39A H39A 108.0
C38A C39A H39A 108.0
C40A C39A H39B 108.0
C38A C39A H39B 108.0
H39A C39A H39B 107.2
C39A C40A H40A 109.5
C39A C40A H40B 109.5
H40A C40A H40B 109.5
C39A C40A H40C 109.5
H40A C40A H40C 109.5
H40B C40A H40C 109.5
C38B C37B P2B 125.1(10)
C38B C37B H37C 106.1
P2B C37B H37C 106.1
C38B C37B H37D 106.1
P2B C37B H37D 106.1
H37C C37B H37D 106.3
C39B C38B C37B 121.4(14)
C39B C38B H38C 107.0
C37B C38B H38C 107.0
C39B C38B H38D 107.0
C37B C38B H38D 107.0
H38C C38B H38D 106.7
C38B C39B C36B 115.1(15)
C38B C39B H39C 108.5
C36B C39B H39C 108.5
C38B C39B H39D 108.5
C36B C39B H39D 108.5
H39C C39B H39D 107.5
C35B C40B H40D 109.5
C35B C40B H40E 109.5
H40D C40B H40E 109.5
C35B C40B H40F 109.5
H40D C40B H40F 109.5
H40E C40B H40F 109.5
C42 C41 P2B 110.7(3)
C42 C41 P2A 120.2(3)
C42 C41 H41A 107.3
P2A C41 H41A 107.3
C42 C41 H41B 107.3
P2A C41 H41B 107.3
H41A C41 H41B 106.9
C43 C42 C41 111.4(3)
C43 C42 H42A 109.3
C41 C42 H42A 109.3
C43 C42 H42B 109.3
C41 C42 H42B 109.3
H42A C42 H42B 108.0
C42 C43 C44 113.6(4)
C42 C43 H43A 108.9
C44 C43 H43A 108.9
C42 C43 H43B 108.9
C44 C43 H43B 108.9
H43A C43 H43B 107.7
C43 C44 H44A 109.5
C43 C44 H44B 109.5
H44A C44 H44B 109.5
C43 C44 H44C 109.5
H44A C44 H44C 109.5
H44B C44 H44C 109.5
C46 N1 C45 120.0(3)
N2 C45 N1 173.3(4)
N3 C46 N1 173.0(4)
C48 N4 C47 122.7(3)
N5 C47 N4 171.7(4)
N6 C48 N4 173.7(4)

loop_
_geom_bond_atom_site_label_1
_geom_bond_atom_site_label_2
_geom_bond_distance
P1 C11 1.797(3)
P1 C15 1.800(3)
P1 C1 1.800(3)
P1 C19 1.804(3)
C1 C2 1.531(4)
C1 H1A 0.9900
C1 H1B 0.9900
C2 C3 1.512(4)
C2 H2A 0.9900
C2 H2B 0.9900
C3 F2 1.353(3)
C3 F1 1.358(3)
C3 C4 1.545(4)
C4 F3 1.344(3)
C4 F4 1.346(3)
C4 C5 1.557(4)
C5 F5 1.332(3)
C5 F6 1.341(3)
C5 C6 1.550(4)
C6 F8 1.338(3)
C6 F7 1.339(3)
C6 C7 1.556(4)
C7 F9 1.340(3)
C7 F10 1.345(3)
C7 C8 1.554(4)
C8 F11 1.338(3)
C8 F12 1.341(3)
C8 C9 1.547(4)
C9 F14 1.341(4)
C9 F13 1.343(3)
C9 C10 1.537(5)
C10 F17 1.307(4)
C10 F15 1.319(4)
C10 F16 1.334(4)
C11 C12 1.529(4)
C11 H11A 0.9900
C11 H11B 0.9900
C12 C13 1.518(5)
C12 H12A 0.9900
C12 H12B 0.9900
C13 C14 1.525(5)
C13 H13A 0.9900
C13 H13B 0.9900
C14 H14A 0.9800
C14 H14B 0.9800
C14 H14C 0.9800
C15 C16 1.532(4)
C15 H15A 0.9900
C15 H15B 0.9900
C16 C17 1.517(4)
C16 H16A 0.9900
C16 H16B 0.9900
C17 C18 1.517(5)
C17 H17A 0.9900
C17 H17B 0.9900
C18 H18A 0.9800
C18 H18B 0.9800
C18 H18C 0.9800
C19 C20 1.529(4)
C19 H19A 0.9900
C19 H19B 0.9900
C20 C21 1.526(4)
C20 H20A 0.9900
C20 H20B 0.9900
C21 C22 1.515(5)
C21 H21A 0.9900
C21 H21B 0.9900
C22 H22A 0.9800
C22 H22B 0.9800
C22 H22C 0.9800
P2A C33A 1.791(5)
P2A C41 1.797(4)
P2A C23 1.801(4)
P2A C37A 1.838(6)
P2B C37B 1.758(13)
P2B C41 1.793(5)
P2B C33B 1.804(14)
P2B C23 1.917(6)
C24 C23 1.492(6)
C24 C25 1.517(6)
C24 H24A 0.9900
C24 H24B 0.9900
C25 F18 1.335(5)
C25 F19 1.339(4)
C25 C26 1.554(5)
C23 H23A 0.9900
C23 H23B 0.9900
C26 F21 1.334(4)
C26 F20 1.345(4)
C26 C27 1.551(5)
C27 F22 1.331(4)
C27 F23 1.337(4)
C27 C28 1.536(5)
C28 F25 1.333(4)
C28 F24 1.345(4)
C28 C29 1.552(5)
C29 F26 1.337(4)
C29 F27 1.342(4)
C29 C30 1.535(5)
C30 F29 1.336(4)
C30 F28 1.338(4)
C30 C31 1.535(5)
C31 F30 1.326(4)
C31 F31 1.364(5)
C31 C32 1.524(6)
C32 F33 1.298(5)
C32 F34 1.299(5)
C32 F32 1.310(5)
C33A C34A 1.535(6)
C33A H33A 0.9900
C33A H33B 0.9900
C34A C35A 1.535(8)
C34A H34A 0.9900
C34A H34B 0.9900
C35A C36A 1.523(9)
C35A H35A 0.9900
C35A H35B 0.9900
C36A H36A 0.9800
C36A H36B 0.9800
C36A H36C 0.9800
C33B C34B 1.500(18)
C33B H33C 0.9900
C33B H33D 0.9900
C34B C35B 1.50(2)
C34B H34C 0.9900
C34B H34D 0.9900
C35B C40B 1.51(2)
C35B H35C 0.9900
C35B H35D 0.9900
C36B C39B 1.40(3)
C36B H36D 0.9800
C36B H36E 0.9800
C36B H36F 0.9800
C37A C38A 1.458(8)
C37A H37A 0.9900
C37A H37B 0.9900
C38A C39A 1.557(8)
C38A H38A 0.9900
C38A H38B 0.9900
C39A C40A 1.503(10)
C39A H39A 0.9900
C39A H39B 0.9900
C40A H40A 0.9800
C40A H40B 0.9800
C40A H40C 0.9800
C37B C38B 1.590(19)
C37B H37C 0.9900
C37B H37D 0.9900
C38B C39B 1.32(2)
C38B H38C 0.9900
C38B H38D 0.9900
C39B H39C 0.9900
C39B H39D 0.9900
C40B H40D 0.9800
C40B H40E 0.9800
C40B H40F 0.9800
C41 C42 1.526(5)
C41 H41A 0.9900
C41 H41B 0.9900
C42 C43 1.514(5)
C42 H42A 0.9900
C42 H42B 0.9900
C43 C44 1.520(6)
C43 H43A 0.9900
C43 H43B 0.9900
C44 H44A 0.9800
C44 H44B 0.9800
C44 H44C 0.9800
N1 C46 1.294(5)
N1 C45 1.309(5)
N2 C45 1.143(5)
N3 C46 1.153(6)
N4 C48 1.303(5)
N4 C47 1.305(5)
N5 C47 1.144(5)
N6 C48 1.138(4)
